data_7007529
loop_
_publ_author_name
'Crispini, Alessandra'
'Aiello, Iolinda'
'La Deda, Massimo'
'De Franco, Irene'
'Amati, Mario'
'Lelj, Francesco'
'Ghedini, Mauro'

_publ_section_title
;
 Experimental and computational evidence of the intermolecular motifs
 in the crystal packing of luminescent pentacoordinated gallium(iii)
 complexes
;
_journal_issue 43
_journal_name_full 'Dalton Transactions'
_journal_page_first 5124
_journal_paper_doi 10.1039/b606895b
_journal_year 2006
_chemical_formula_moiety 'C27 H20 Ga N3 O3'
_chemical_formula_sum 'C27 H20 Ga N3 O3'
_chemical_formula_weight 504.18
_space_group_IT_number 2
_symmetry_cell_setting triclinic
_symmetry_space_group_name_Hall '-P 1'
_symmetry_space_group_name_H-M 'P -1'
_atom_sites_solution_hydrogens geom
_atom_sites_solution_primary direct
_atom_sites_solution_secondary difmap
_audit_creation_method SHELXL-97
_cell_angle_alpha 106.774(4)
_cell_angle_beta 91.538(4)
_cell_angle_gamma 114.381(3)
_cell_formula_units_Z 2
_cell_length_a 9.199(2)
_cell_length_b 9.670(2)
_cell_length_c 15.109(3)
_cell_measurement_reflns_used 5975
_cell_measurement_temperature 298
_cell_measurement_theta_max 30.62
_cell_measurement_theta_min 2.47
_cell_volume 1155.5(4)
_computing_cell_refinement 'Bruker SMART'
_computing_data_collection 'Bruker SMART'
_computing_data_reduction 'Bruker SAINT'
_computing_molecular_graphics 'Bruker SHELXTL'
_computing_publication_material 'Bruker SHELXTL'
_computing_structure_refinement 'Bruker SHELXTL'
_computing_structure_solution 'Bruker SHELXTL'
_diffrn_ambient_temperature 298
_diffrn_measured_fraction_theta_full 0.997
_diffrn_measured_fraction_theta_max 0.997
_diffrn_measurement_device_type 'CCD area detector'
_diffrn_measurement_method 'phi and omega scans'
_diffrn_radiation_monochromator graphite
_diffrn_radiation_source 'sealed tube'
_diffrn_radiation_type MoK\a
_diffrn_radiation_wavelength 0.71073
_diffrn_reflns_av_R_equivalents 0.0164
_diffrn_reflns_av_sigmaI/netI 0.0168
_diffrn_reflns_limit_h_max 10
_diffrn_reflns_limit_h_min -10
_diffrn_reflns_limit_k_max 11
_diffrn_reflns_limit_k_min -11
_diffrn_reflns_limit_l_max 17
_diffrn_reflns_limit_l_min -16
_diffrn_reflns_number 10323
_diffrn_reflns_theta_full 24.71
_diffrn_reflns_theta_max 24.71
_diffrn_reflns_theta_min 1.43
_exptl_absorpt_coefficient_mu 1.225
_exptl_absorpt_correction_type sphere
_exptl_absorpt_process_details SADABS
_exptl_crystal_colour red
_exptl_crystal_density_diffrn 1.449
_exptl_crystal_density_method 'not measured'
_exptl_crystal_description prismatic
_exptl_crystal_F_000 516
_exptl_crystal_size_max 0.42
_exptl_crystal_size_mid 0.28
_exptl_crystal_size_min 0.16
_refine_diff_density_max 0.344
_refine_diff_density_min -0.219
_refine_diff_density_rms 0.048
_refine_ls_extinction_method none
_refine_ls_goodness_of_fit_ref 1.109
_refine_ls_hydrogen_treatment 'H parameters constrained'
_refine_ls_matrix_type full
_refine_ls_number_parameters 308
_refine_ls_number_reflns 3933
_refine_ls_number_restraints 0
_refine_ls_restrained_S_all 1.109
_refine_ls_R_factor_all 0.0291
_refine_ls_R_factor_gt 0.0269
_refine_ls_shift/su_max 0.002
_refine_ls_shift/su_mean 0.000
_refine_ls_structure_factor_coef Fsqd
_refine_ls_weighting_details 'calc w=1/[\s^2^(Fo^2^)+(0.0478P)^2^+0.2581P] where P=(Fo^2^+2Fc^2^)/3'
_refine_ls_weighting_scheme calc
_refine_ls_wR_factor_gt 0.0762
_refine_ls_wR_factor_ref 0.0798
_reflns_number_gt 3628
_reflns_number_total 3933
_reflns_threshold_expression >2sigma(I)
_cod_data_source_file b606895b.txt
_cod_data_source_block (2)
_cod_depositor_comments
;
The following automatic conversions were performed:
'_symmetry_cell_setting' value 'Triclinic' changed to 'triclinic'
according to '/home/saulius/struct/CIF-dictionaries/cif_core.dic'
dictionary named 'cif_core.dic' version 2.4.1 from 2010-06-29.

Automatic conversion script
Id: cif_fix_enum 1527 2010-12-29 10:47:43Z saulius 
;
_cod_original_sg_symbol_H-M 'P-1 '
_cod_database_code 7007529

loop_
_symmetry_equiv_pos_as_xyz
'x, y, z'
'-x, -y, -z'

loop_
_atom_site_label
_atom_site_type_symbol
_atom_site_fract_x
_atom_site_fract_y
_atom_site_fract_z
_atom_site_U_iso_or_equiv
_atom_site_adp_type
_atom_site_occupancy
_atom_site_symmetry_multiplicity
_atom_site_calc_flag
_atom_site_refinement_flags
_atom_site_disorder_assembly
_atom_site_disorder_group
Ga1 Ga 0.75075(2) 0.87068(2) 0.735982(13) 0.04221(10) Uani 1 1 d . . .
N1 N 0.81776(19) 0.83340(18) 0.85673(11) 0.0401(3) Uani 1 1 d . . .
N2 N 0.6779(2) 0.8741(2) 0.60478(12) 0.0485(4) Uani 1 1 d . . .
N3 N 0.2789(5) 1.4196(5) 0.8313(3) 0.1475(16) Uani 1 1 d . . .
O1 O 0.92969(17) 0.83897(18) 0.69770(10) 0.0508(3) Uani 1 1 d . . .
O2 O 0.78748(17) 1.07971(17) 0.80012(10) 0.0520(3) Uani 1 1 d . . .
O3 O 0.54891(17) 0.69317(17) 0.71004(9) 0.0483(3) Uani 1 1 d . . .
C1 C 0.9958(2) 0.7897(2) 0.75486(14) 0.0448(4) Uani 1 1 d . . .
C2 C 1.1123(3) 0.7367(3) 0.73399(17) 0.0550(5) Uani 1 1 d . . .
H2 H 1.1469 0.7304 0.6763 0.066 Uiso 1 1 calc R . .
C3 C 1.1795(3) 0.6920(3) 0.79909(18) 0.0603(6) Uani 1 1 d . . .
H3 H 1.2575 0.6557 0.7832 0.072 Uiso 1 1 calc R . .
C4 C 1.1341(3) 0.7001(3) 0.88467(18) 0.0590(6) Uani 1 1 d . . .
H4 H 1.1826 0.6722 0.9270 0.071 Uiso 1 1 calc R . .
C5 C 1.0129(2) 0.7511(2) 0.90874(14) 0.0479(5) Uani 1 1 d . . .
C6 C 0.9429(2) 0.7921(2) 0.84253(13) 0.0422(4) Uani 1 1 d . . .
C7 C 0.7594(2) 0.8388(2) 0.93671(14) 0.0457(4) Uani 1 1 d . . .
C8 C 0.8302(3) 0.8071(3) 1.00741(15) 0.0548(5) Uani 1 1 d . . .
H8 H 0.7922 0.8160 1.0642 0.066 Uiso 1 1 calc R . .
C9 C 0.9529(3) 0.7639(3) 0.99434(15) 0.0572(6) Uani 1 1 d . . .
H9 H 0.9976 0.7427 1.0418 0.069 Uiso 1 1 calc R . .
C10 C 0.6187(3) 0.8779(3) 0.94895(16) 0.0593(6) Uani 1 1 d . . .
H10A H 0.5806 0.8626 1.0055 0.071 Uiso 1 1 calc R . .
H10B H 0.5334 0.8085 0.8964 0.071 Uiso 1 1 calc R . .
H10C H 0.6518 0.9878 0.9528 0.071 Uiso 1 1 calc R . .
C11 C 0.4636(2) 0.6499(2) 0.62511(13) 0.0462(5) Uani 1 1 d . . .
C12 C 0.3165(3) 0.5184(3) 0.59070(17) 0.0594(6) Uani 1 1 d . . .
H12 H 0.2717 0.4522 0.6264 0.071 Uiso 1 1 calc R . .
C13 C 0.2330(3) 0.4830(3) 0.50197(18) 0.0735(7) Uani 1 1 d . . .
H13 H 0.1335 0.3929 0.4798 0.088 Uiso 1 1 calc R . .
C14 C 0.2936(3) 0.5766(4) 0.44771(18) 0.0752(8) Uani 1 1 d . . .
H14 H 0.2347 0.5516 0.3896 0.090 Uiso 1 1 calc R . .
C15 C 0.4452(3) 0.7116(3) 0.47910(15) 0.0614(6) Uani 1 1 d . . .
C16 C 0.5299(3) 0.7472(3) 0.56823(13) 0.0484(5) Uani 1 1 d . . .
C17 C 0.7505(3) 0.9716(3) 0.55664(17) 0.0631(6) Uani 1 1 d . . .
C18 C 0.6712(4) 0.9424(4) 0.46676(19) 0.0798(8) Uani 1 1 d . . .
H18 H 0.7212 1.0100 0.4326 0.096 Uiso 1 1 calc R . .
C19 C 0.5232(4) 0.8168(4) 0.43001(18) 0.0794(8) Uani 1 1 d . . .
H19 H 0.4728 0.8003 0.3712 0.095 Uiso 1 1 calc R . .
C20 C 0.9115(4) 1.1099(4) 0.5997(2) 0.0849(8) Uani 1 1 d . . .
H20B H 0.9830 1.0724 0.6210 0.102 Uiso 1 1 calc R . .
H20A H 0.8995 1.1869 0.6519 0.102 Uiso 1 1 calc R . .
H20C H 0.9560 1.1598 0.5540 0.102 Uiso 1 1 calc R . .
C21 C 0.6841(3) 1.1439(2) 0.80073(13) 0.0469(5) Uani 1 1 d . . .
C22 C 0.5166(3) 1.0534(2) 0.78152(14) 0.0472(5) Uani 1 1 d . . .
H22 H 0.4731 0.9419 0.7635 0.048(6) Uiso 1 1 calc R . .
C23 C 0.4138(3) 1.1263(3) 0.78877(16) 0.0534(5) Uani 1 1 d . . .
H23 H 0.3023 1.0638 0.7765 0.064 Uiso 1 1 calc R . .
C24 C 0.4764(3) 1.2918(3) 0.81416(17) 0.0620(6) Uani 1 1 d . . .
C25 C 0.6423(4) 1.3824(3) 0.8310(2) 0.0733(7) Uani 1 1 d . . .
H25 H 0.6847 1.4936 0.8469 0.088 Uiso 1 1 calc R . .
C26 C 0.7468(3) 1.3112(3) 0.82484(18) 0.0660(6) Uani 1 1 d . . .
H26 H 0.8582 1.3743 0.8367 0.079 Uiso 1 1 calc R . .
C27 C 0.3682(4) 1.3650(4) 0.8222(3) 0.0912(10) Uani 1 1 d . . .

loop_
_atom_site_aniso_label
_atom_site_aniso_U_11
_atom_site_aniso_U_22
_atom_site_aniso_U_33
_atom_site_aniso_U_23
_atom_site_aniso_U_13
_atom_site_aniso_U_12
Ga1 0.04020(15) 0.04672(15) 0.04078(14) 0.01237(10) 0.00445(9) 0.02159(11)
N1 0.0377(8) 0.0412(8) 0.0391(8) 0.0086(7) 0.0021(6) 0.0185(7)
N2 0.0519(10) 0.0573(10) 0.0428(9) 0.0180(8) 0.0101(8) 0.0289(9)
N3 0.187(4) 0.154(3) 0.228(4) 0.132(3) 0.123(3) 0.142(3)
O1 0.0494(8) 0.0637(9) 0.0470(8) 0.0191(7) 0.0129(6) 0.0313(7)
O2 0.0494(8) 0.0456(8) 0.0555(8) 0.0092(6) -0.0027(6) 0.0214(7)
O3 0.0475(8) 0.0503(8) 0.0427(7) 0.0137(6) 0.0026(6) 0.0189(6)
C1 0.0367(10) 0.0420(10) 0.0504(11) 0.0084(9) 0.0032(8) 0.0171(8)
C2 0.0433(11) 0.0560(13) 0.0637(13) 0.0130(10) 0.0109(10) 0.0244(10)
C3 0.0440(12) 0.0579(13) 0.0824(16) 0.0170(12) 0.0083(11) 0.0297(10)
C4 0.0470(12) 0.0572(13) 0.0743(15) 0.0185(11) -0.0046(11) 0.0272(11)
C5 0.0417(11) 0.0428(10) 0.0522(11) 0.0105(9) -0.0047(9) 0.0164(9)
C6 0.0367(10) 0.0364(9) 0.0467(10) 0.0067(8) -0.0011(8) 0.0150(8)
C7 0.0462(11) 0.0450(11) 0.0403(10) 0.0091(8) 0.0046(8) 0.0181(9)
C8 0.0602(14) 0.0610(13) 0.0422(11) 0.0149(10) 0.0053(10) 0.0270(11)
C9 0.0598(14) 0.0585(13) 0.0515(12) 0.0177(10) -0.0066(10) 0.0256(11)
C10 0.0594(14) 0.0777(16) 0.0512(12) 0.0199(11) 0.0162(10) 0.0402(12)
C11 0.0463(11) 0.0495(11) 0.0423(10) 0.0052(9) 0.0041(9) 0.0275(9)
C12 0.0537(13) 0.0544(13) 0.0574(13) 0.0041(10) 0.0006(10) 0.0218(11)
C13 0.0587(15) 0.0719(17) 0.0633(15) -0.0042(13) -0.0089(12) 0.0226(13)
C14 0.0671(17) 0.092(2) 0.0491(13) -0.0040(13) -0.0149(12) 0.0384(15)
C15 0.0682(15) 0.0841(17) 0.0414(11) 0.0130(11) 0.0062(10) 0.0475(14)
C16 0.0512(12) 0.0586(12) 0.0383(10) 0.0058(9) 0.0042(9) 0.0338(10)
C17 0.0673(15) 0.0762(16) 0.0591(13) 0.0322(12) 0.0191(11) 0.0367(13)
C18 0.095(2) 0.105(2) 0.0604(15) 0.0472(16) 0.0266(15) 0.0506(19)
C19 0.091(2) 0.115(2) 0.0467(13) 0.0284(14) 0.0079(13) 0.0575(19)
C20 0.0811(19) 0.089(2) 0.0873(19) 0.0498(17) 0.0254(16) 0.0254(16)
C21 0.0577(12) 0.0408(10) 0.0405(10) 0.0105(8) 0.0023(9) 0.0223(9)
C22 0.0555(12) 0.0381(10) 0.0506(11) 0.0147(9) 0.0099(9) 0.0228(9)
C23 0.0583(13) 0.0542(12) 0.0599(13) 0.0271(10) 0.0213(10) 0.0301(11)
C24 0.0866(18) 0.0560(13) 0.0669(14) 0.0314(11) 0.0302(13) 0.0448(13)
C25 0.093(2) 0.0387(12) 0.0863(18) 0.0182(12) 0.0121(15) 0.0292(13)
C26 0.0648(15) 0.0428(12) 0.0756(16) 0.0108(11) 0.0003(12) 0.0164(11)
C27 0.125(3) 0.084(2) 0.123(3) 0.0667(19) 0.064(2) 0.076(2)

loop_
_atom_type_symbol
_atom_type_description
_atom_type_scat_dispersion_real
_atom_type_scat_dispersion_imag
_atom_type_scat_source
C C 0.0033 0.0016 'International Tables Vol C Tables 4.2.6.8 and 6.1.1.4'
H H 0.0000 0.0000 'International Tables Vol C Tables 4.2.6.8 and 6.1.1.4'
N N 0.0061 0.0033 'International Tables Vol C Tables 4.2.6.8 and 6.1.1.4'
O O 0.0106 0.0060 'International Tables Vol C Tables 4.2.6.8 and 6.1.1.4'
Ga Ga 0.2307 1.6083 'International Tables Vol C Tables 4.2.6.8 and 6.1.1.4'

loop_
_geom_angle_atom_site_label_1
_geom_angle_atom_site_label_2
_geom_angle_atom_site_label_3
_geom_angle
_geom_angle_site_symmetry_1
_geom_angle_site_symmetry_3
_geom_angle_publ_flag
O2 Ga1 O3 123.88(7) . . ?
O2 Ga1 O1 116.93(7) . . ?
O3 Ga1 O1 119.18(7) . . ?
O2 Ga1 N1 93.16(6) . . ?
O3 Ga1 N1 91.77(6) . . ?
O1 Ga1 N1 83.77(6) . . ?
O2 Ga1 N2 95.11(7) . . ?
O3 Ga1 N2 83.66(7) . . ?
O1 Ga1 N2 92.43(6) . . ?
N1 Ga1 N2 171.73(6) . . ?
C7 N1 C6 119.94(17) . . ?
C7 N1 Ga1 132.27(13) . . ?
C6 N1 Ga1 107.76(12) . . ?
C17 N2 C16 120.56(19) . . ?
C17 N2 Ga1 131.68(17) . . ?
C16 N2 Ga1 107.75(13) . . ?
C1 O1 Ga1 113.93(12) . . ?
C21 O2 Ga1 127.31(13) . . ?
C11 O3 Ga1 114.66(13) . . ?
O1 C1 C2 124.0(2) . . ?
O1 C1 C6 118.30(17) . . ?
C2 C1 C6 117.75(19) . . ?
C1 C2 C3 120.5(2) . . ?
C4 C3 C2 122.1(2) . . ?
C3 C4 C5 119.5(2) . . ?
C6 C5 C4 118.3(2) . . ?
C6 C5 C9 116.00(19) . . ?
C4 C5 C9 125.7(2) . . ?
N1 C6 C5 122.81(18) . . ?
N1 C6 C1 115.43(17) . . ?
C5 C6 C1 121.74(18) . . ?
N1 C7 C8 119.73(19) . . ?
N1 C7 C10 118.88(18) . . ?
C8 C7 C10 121.39(19) . . ?
C9 C8 C7 121.3(2) . . ?
C8 C9 C5 120.1(2) . . ?
O3 C11 C12 123.8(2) . . ?
O3 C11 C16 117.77(18) . . ?
C12 C11 C16 118.41(19) . . ?
C11 C12 C13 120.5(2) . . ?
C14 C13 C12 121.7(2) . . ?
C13 C14 C15 120.1(2) . . ?
C19 C15 C14 126.2(2) . . ?
C19 C15 C16 115.5(2) . . ?
C14 C15 C16 118.3(2) . . ?
N2 C16 C15 123.0(2) . . ?
N2 C16 C11 116.04(17) . . ?
C15 C16 C11 121.0(2) . . ?
N2 C17 C18 119.1(2) . . ?
N2 C17 C20 118.8(2) . . ?
C18 C17 C20 122.1(2) . . ?
C19 C18 C17 120.8(3) . . ?
C18 C19 C15 121.1(2) . . ?
O2 C21 C22 123.27(18) . . ?
O2 C21 C26 118.3(2) . . ?
C22 C21 C26 118.4(2) . . ?
C23 C22 C21 121.21(19) . . ?
C22 C23 C24 120.2(2) . . ?
C25 C24 C23 119.1(2) . . ?
C25 C24 C27 121.6(2) . . ?
C23 C24 C27 119.4(3) . . ?
C24 C25 C26 121.4(2) . . ?
C25 C26 C21 119.7(2) . . ?
N3 C27 C24 177.0(3) . . ?

loop_
_geom_bond_atom_site_label_1
_geom_bond_atom_site_label_2
_geom_bond_distance
_geom_bond_site_symmetry_2
_geom_bond_publ_flag
Ga1 O2 1.8511(14) . ?
Ga1 O3 1.8678(15) . ?
Ga1 O1 1.8718(14) . ?
Ga1 N1 2.0836(16) . ?
Ga1 N2 2.0888(17) . ?
N1 C7 1.332(3) . ?
N1 C6 1.368(2) . ?
N2 C17 1.329(3) . ?
N2 C16 1.362(3) . ?
N3 C27 1.138(4) . ?
O1 C1 1.338(2) . ?
O2 C21 1.332(2) . ?
O3 C11 1.343(2) . ?
C1 C2 1.375(3) . ?
C1 C6 1.421(3) . ?
C2 C3 1.403(3) . ?
C3 C4 1.360(4) . ?
C4 C5 1.411(3) . ?
C5 C6 1.407(3) . ?
C5 C9 1.412(3) . ?
C7 C8 1.405(3) . ?
C7 C10 1.492(3) . ?
C8 C9 1.357(3) . ?
C11 C12 1.371(3) . ?
C11 C16 1.420(3) . ?
C12 C13 1.402(3) . ?
C13 C14 1.356(4) . ?
C14 C15 1.406(4) . ?
C15 C19 1.400(4) . ?
C15 C16 1.412(3) . ?
C17 C18 1.418(4) . ?
C17 C20 1.489(4) . ?
C18 C19 1.357(4) . ?
C21 C22 1.393(3) . ?
C21 C26 1.400(3) . ?
C22 C23 1.383(3) . ?
C23 C24 1.383(3) . ?
C24 C25 1.381(4) . ?
C24 C27 1.430(4) . ?
C25 C26 1.386(4) . ?

loop_
_geom_torsion_atom_site_label_1
_geom_torsion_atom_site_label_2
_geom_torsion_atom_site_label_3
_geom_torsion_atom_site_label_4
_geom_torsion
_geom_torsion_site_symmetry_1
_geom_torsion_site_symmetry_2
_geom_torsion_site_symmetry_3
_geom_torsion_site_symmetry_4
_geom_torsion_publ_flag
O2 Ga1 N1 C7 60.00(18) . . . . ?
O3 Ga1 N1 C7 -64.07(18) . . . . ?
O1 Ga1 N1 C7 176.76(19) . . . . ?
N2 Ga1 N1 C7 -120.3(4) . . . . ?
O2 Ga1 N1 C6 -122.07(12) . . . . ?
O3 Ga1 N1 C6 113.85(12) . . . . ?
O1 Ga1 N1 C6 -5.31(12) . . . . ?
N2 Ga1 N1 C6 57.6(5) . . . . ?
O2 Ga1 N2 C17 55.6(2) . . . . ?
O3 Ga1 N2 C17 179.2(2) . . . . ?
O1 Ga1 N2 C17 -61.7(2) . . . . ?
N1 Ga1 N2 C17 -124.1(4) . . . . ?
O2 Ga1 N2 C16 -125.64(13) . . . . ?
O3 Ga1 N2 C16 -2.05(13) . . . . ?
O1 Ga1 N2 C16 117.05(13) . . . . ?
N1 Ga1 N2 C16 54.7(5) . . . . ?
O2 Ga1 O1 C1 98.57(14) . . . . ?
O3 Ga1 O1 C1 -80.36(14) . . . . ?
N1 Ga1 O1 C1 8.19(13) . . . . ?
N2 Ga1 O1 C1 -164.45(14) . . . . ?
O3 Ga1 O2 C21 -31.23(19) . . . . ?
O1 Ga1 O2 C21 149.90(15) . . . . ?
N1 Ga1 O2 C21 -125.49(16) . . . . ?
N2 Ga1 O2 C21 54.56(17) . . . . ?
O2 Ga1 O3 C11 95.05(14) . . . . ?
O1 Ga1 O3 C11 -86.10(14) . . . . ?
N1 Ga1 O3 C11 -169.95(13) . . . . ?
N2 Ga1 O3 C11 3.14(13) . . . . ?
Ga1 O1 C1 C2 170.19(16) . . . . ?
Ga1 O1 C1 C6 -9.9(2) . . . . ?
O1 C1 C2 C3 177.9(2) . . . . ?
C6 C1 C2 C3 -2.1(3) . . . . ?
C1 C2 C3 C4 -0.5(4) . . . . ?
C2 C3 C4 C5 1.6(4) . . . . ?
C3 C4 C5 C6 0.0(3) . . . . ?
C3 C4 C5 C9 179.4(2) . . . . ?
C7 N1 C6 C5 1.3(3) . . . . ?
Ga1 N1 C6 C5 -176.97(15) . . . . ?
C7 N1 C6 C1 179.87(17) . . . . ?
Ga1 N1 C6 C1 1.64(19) . . . . ?
C4 C5 C6 N1 175.87(18) . . . . ?
C9 C5 C6 N1 -3.6(3) . . . . ?
C4 C5 C6 C1 -2.7(3) . . . . ?
C9 C5 C6 C1 177.88(19) . . . . ?
O1 C1 C6 N1 5.1(3) . . . . ?
C2 C1 C6 N1 -174.95(17) . . . . ?
O1 C1 C6 C5 -176.27(17) . . . . ?
C2 C1 C6 C5 3.7(3) . . . . ?
C6 N1 C7 C8 2.1(3) . . . . ?
Ga1 N1 C7 C8 179.80(15) . . . . ?
C6 N1 C7 C10 -177.65(18) . . . . ?
Ga1 N1 C7 C10 0.1(3) . . . . ?
N1 C7 C8 C9 -3.0(3) . . . . ?
C10 C7 C8 C9 176.8(2) . . . . ?
C7 C8 C9 C5 0.5(3) . . . . ?
C6 C5 C9 C8 2.6(3) . . . . ?
C4 C5 C9 C8 -176.8(2) . . . . ?
Ga1 O3 C11 C12 176.64(16) . . . . ?
Ga1 O3 C11 C16 -3.8(2) . . . . ?
O3 C11 C12 C13 178.6(2) . . . . ?
C16 C11 C12 C13 -1.0(3) . . . . ?
C11 C12 C13 C14 -0.2(4) . . . . ?
C12 C13 C14 C15 1.2(4) . . . . ?
C13 C14 C15 C19 178.9(3) . . . . ?
C13 C14 C15 C16 -0.9(4) . . . . ?
C17 N2 C16 C15 -0.1(3) . . . . ?
Ga1 N2 C16 C15 -179.08(16) . . . . ?
C17 N2 C16 C11 179.59(19) . . . . ?
Ga1 N2 C16 C11 0.7(2) . . . . ?
C19 C15 C16 N2 -0.4(3) . . . . ?
C14 C15 C16 N2 179.4(2) . . . . ?
C19 C15 C16 C11 179.9(2) . . . . ?
C14 C15 C16 C11 -0.3(3) . . . . ?
O3 C11 C16 N2 1.9(3) . . . . ?
C12 C11 C16 N2 -178.47(18) . . . . ?
O3 C11 C16 C15 -178.36(18) . . . . ?
C12 C11 C16 C15 1.3(3) . . . . ?
C16 N2 C17 C18 0.3(3) . . . . ?
Ga1 N2 C17 C18 178.99(18) . . . . ?
C16 N2 C17 C20 179.3(2) . . . . ?
Ga1 N2 C17 C20 -2.0(4) . . . . ?
N2 C17 C18 C19 0.0(4) . . . . ?
C20 C17 C18 C19 -178.9(3) . . . . ?
C17 C18 C19 C15 -0.6(5) . . . . ?
C14 C15 C19 C18 -179.0(3) . . . . ?
C16 C15 C19 C18 0.8(4) . . . . ?
Ga1 O2 C21 C22 24.2(3) . . . . ?
Ga1 O2 C21 C26 -157.94(17) . . . . ?
O2 C21 C22 C23 175.87(19) . . . . ?
C26 C21 C22 C23 -2.0(3) . . . . ?
C21 C22 C23 C24 0.9(3) . . . . ?
C22 C23 C24 C25 0.7(3) . . . . ?
C22 C23 C24 C27 -179.3(2) . . . . ?
C23 C24 C25 C26 -1.3(4) . . . . ?
C27 C24 C25 C26 178.8(3) . . . . ?
C24 C25 C26 C21 0.2(4) . . . . ?
O2 C21 C26 C25 -176.5(2) . . . . ?
C22 C21 C26 C25 1.4(4) . . . . ?
C25 C24 C27 N3 -128(9) . . . . ?
C23 C24 C27 N3 53(9) . . . . ?
